data_7106704
loop_
_publ_author_name
'Shu-Jian Chen'
'Juan Li'
B.Dougan
C.Steren
'Xiaoping Wang'
'Xue-Tai Chen'
'Zhenyang Lin'
'Ziling Xue'

_publ_section_title
;
 Unexpected formation of a trinuclear complex containing a Ta(IV)-Ta(IV)
 bond in the reactions of ButN[double bond, length as m-dash]Ta(NMe2)3
 with silanes
;
_journal_name_full Chem.Commun.
_journal_page_first 8685
_journal_paper_doi 10.1039/c1cc12837j
_journal_volume 47
_journal_year 2011
_chemical_formula_moiety 'C24 H64 N9 Ta3'
_chemical_formula_sum 'C24 H64 N9 Ta3'
_chemical_formula_weight 1021.69
_chemical_name_common 'Tantalum hydride'
_chemical_name_systematic
;
Tantalum hydride
;
_space_group_IT_number 33
_symmetry_cell_setting orthorhombic
_symmetry_space_group_name_Hall 'P 2c -2n'
_symmetry_space_group_name_H-M 'P n a 21'
_atom_sites_solution_hydrogens geom
_atom_sites_solution_primary direct
_atom_sites_solution_secondary difmap
_audit_creation_method SHELXL-97
_cell_angle_alpha 90.00
_cell_angle_beta 90.00
_cell_angle_gamma 90.00
_cell_formula_units_Z 4
_cell_length_a 21.270(11)
_cell_length_b 9.700(5)
_cell_length_c 17.118(9)
_cell_measurement_temperature 173(2)
_cell_volume 3532(3)
_computing_cell_refinement 'Bruker SMART'
_computing_data_collection 'Bruker SMART'
_computing_data_reduction 'Bruker SAINT'
_computing_molecular_graphics 'Bruker SHELXTL'
_computing_publication_material 'Bruker SHELXTL'
_computing_structure_refinement 'SHELXL-97 (Sheldrick, 2008)'
_computing_structure_solution 'SHELXS-97 (Sheldrick, 2008)'
_diffrn_ambient_temperature 173(2)
_diffrn_measured_fraction_theta_full 0.952
_diffrn_measured_fraction_theta_max 0.952
_diffrn_measurement_device_type 'CCD area detector'
_diffrn_measurement_method multi-scan
_diffrn_radiation_monochromator graphite
_diffrn_radiation_source 'fine-focus sealed tube'
_diffrn_radiation_type MoK\a
_diffrn_radiation_wavelength 0.71073
_diffrn_reflns_av_R_equivalents 0.0322
_diffrn_reflns_av_sigmaI/netI 0.0288
_diffrn_reflns_limit_h_max 27
_diffrn_reflns_limit_h_min -27
_diffrn_reflns_limit_k_max 12
_diffrn_reflns_limit_k_min -12
_diffrn_reflns_limit_l_max 22
_diffrn_reflns_limit_l_min -21
_diffrn_reflns_number 35048
_diffrn_reflns_theta_full 28.36
_diffrn_reflns_theta_max 28.36
_diffrn_reflns_theta_min 1.91
_exptl_absorpt_coefficient_mu 9.298
_exptl_absorpt_correction_T_max 0.6535
_exptl_absorpt_correction_T_min 0.2578
_exptl_absorpt_correction_type multi-scan
_exptl_absorpt_process_details 'SADABS, Bruker (2000)'
_exptl_crystal_colour Red
_exptl_crystal_density_diffrn 1.922
_exptl_crystal_density_method 'not measured'
_exptl_crystal_description fragment
_exptl_crystal_F_000 1960
_exptl_crystal_size_max 0.20
_exptl_crystal_size_mid 0.20
_exptl_crystal_size_min 0.05
_refine_diff_density_max 0.897
_refine_diff_density_min -1.394
_refine_diff_density_rms 0.096
_refine_ls_abs_structure_details 'Flack H D (1983), Acta Cryst. A39, 876-881'
_refine_ls_abs_structure_Flack -0.001(6)
_refine_ls_extinction_method none
_refine_ls_goodness_of_fit_ref 1.020
_refine_ls_hydrogen_treatment mixed
_refine_ls_matrix_type full
_refine_ls_number_parameters 349
_refine_ls_number_reflns 8156
_refine_ls_number_restraints 1
_refine_ls_restrained_S_all 1.020
_refine_ls_R_factor_all 0.0166
_refine_ls_R_factor_gt 0.0158
_refine_ls_shift/su_max 0.004
_refine_ls_shift/su_mean 0.000
_refine_ls_structure_factor_coef Fsqd
_refine_ls_weighting_details 'calc w=1/[\s^2^(Fo^2^)+(0.0138P)^2^+0.0000P] where P=(Fo^2^+2Fc^2^)/3'
_refine_ls_weighting_scheme calc
_refine_ls_wR_factor_gt 0.0349
_refine_ls_wR_factor_ref 0.0351
_reflns_number_gt 7938
_reflns_number_total 8156
_reflns_threshold_expression >2sigma(I)
_cod_data_source_file c1cc12837j.txt
_cod_data_source_block 2
_cod_depositor_comments
;
The following automatic conversions were performed:

'_symmetry_cell_setting' tag value 'orthorhomic' was replaced with
'orthorhombic' value as specified in the replacement file
'/home/robertas/cod-tools/perl-scripts/inputs/replacement_values.lst'.

Automatic conversion script
Id: cif_fix_values 3143 2015-03-26 13:38:13Z robertas 
;
_cod_original_sg_symbol_H-M Pna2(1)
_cod_database_code 7106704

loop_
_symmetry_equiv_pos_as_xyz
'x, y, z'
'-x, -y, z+1/2'
'x+1/2, -y+1/2, z'
'-x+1/2, y+1/2, z+1/2'

loop_
_atom_site_label
_atom_site_type_symbol
_atom_site_fract_x
_atom_site_fract_y
_atom_site_fract_z
_atom_site_U_iso_or_equiv
_atom_site_adp_type
_atom_site_occupancy
_atom_site_symmetry_multiplicity
_atom_site_calc_flag
_atom_site_refinement_flags
_atom_site_disorder_assembly
_atom_site_disorder_group
Ta1 Ta 0.641863(5) 0.572437(11) 0.355687(10) 0.01368(3) Uani 1 1 d . . .
Ta2 Ta 0.621722(6) 0.497101(12) 0.529583(9) 0.01442(3) Uani 1 1 d . . .
Ta3 Ta 0.752755(6) 0.479917(12) 0.462759(9) 0.01754(3) Uani 1 1 d . . .
H1 H 0.6936(18) 0.375(4) 0.516(2) 0.026 Uiso 1 1 d . . .
N1 N 0.74106(12) 0.5662(3) 0.3622(2) 0.0201(6) Uani 1 1 d . . .
N2 N 0.57340(13) 0.5029(2) 0.43262(17) 0.0161(6) Uani 1 1 d . . .
N3 N 0.71220(14) 0.6044(3) 0.55688(17) 0.0218(6) Uani 1 1 d . . .
N4 N 0.62715(14) 0.4650(3) 0.25758(18) 0.0194(6) Uani 1 1 d . . .
N5 N 0.62062(13) 0.7463(2) 0.33291(16) 0.0189(6) Uani 1 1 d . . .
N6 N 0.57585(14) 0.6438(3) 0.59045(17) 0.0222(6) Uani 1 1 d . . .
N7 N 0.59476(13) 0.3226(3) 0.58225(17) 0.0209(6) Uani 1 1 d . . .
N8 N 0.77331(14) 0.2845(3) 0.43725(17) 0.0250(6) Uani 1 1 d . . .
N9 N 0.84011(16) 0.5337(4) 0.5004(2) 0.0318(7) Uani 1 1 d . . .
C1 C 0.78509(17) 0.6325(4) 0.3046(2) 0.0270(8) Uani 1 1 d . . .
C2 C 0.84933(19) 0.5615(5) 0.3046(3) 0.0435(12) Uani 1 1 d . . .
H2A H 0.8443 0.4649 0.2892 0.065 Uiso 1 1 calc R . .
H2B H 0.8675 0.5660 0.3572 0.065 Uiso 1 1 calc R . .
H2C H 0.8773 0.6082 0.2676 0.065 Uiso 1 1 calc R . .
C3 C 0.75834(18) 0.6299(5) 0.2228(2) 0.0377(10) Uani 1 1 d . . .
H3A H 0.7496 0.5344 0.2076 0.057 Uiso 1 1 calc R . .
H3B H 0.7888 0.6702 0.1864 0.057 Uiso 1 1 calc R . .
H3C H 0.7193 0.6834 0.2214 0.057 Uiso 1 1 calc R . .
C4 C 0.7937(2) 0.7832(4) 0.3297(3) 0.0434(12) Uani 1 1 d . . .
H4A H 0.7525 0.8277 0.3339 0.065 Uiso 1 1 calc R . .
H4B H 0.8192 0.8318 0.2908 0.065 Uiso 1 1 calc R . .
H4C H 0.8149 0.7862 0.3805 0.065 Uiso 1 1 calc R . .
C5 C 0.50701(16) 0.4629(3) 0.4141(2) 0.0213(7) Uani 1 1 d . . .
C6 C 0.50781(17) 0.3174(4) 0.3795(2) 0.0309(9) Uani 1 1 d . . .
H6A H 0.5319 0.3177 0.3307 0.046 Uiso 1 1 calc R . .
H6B H 0.4646 0.2875 0.3689 0.046 Uiso 1 1 calc R . .
H6C H 0.5275 0.2538 0.4167 0.046 Uiso 1 1 calc R . .
C7 C 0.47842(15) 0.5614(4) 0.3546(3) 0.0298(7) Uani 1 1 d . . .
H7A H 0.5029 0.5581 0.3061 0.045 Uiso 1 1 calc R . .
H7B H 0.4790 0.6554 0.3755 0.045 Uiso 1 1 calc R . .
H7C H 0.4349 0.5341 0.3438 0.045 Uiso 1 1 calc R . .
C8 C 0.46531(19) 0.4630(4) 0.4874(2) 0.0319(9) Uani 1 1 d . . .
H8A H 0.4678 0.5532 0.5129 0.048 Uiso 1 1 calc R . .
H8B H 0.4798 0.3914 0.5235 0.048 Uiso 1 1 calc R . .
H8C H 0.4217 0.4443 0.4724 0.048 Uiso 1 1 calc R . .
C9 C 0.73581(19) 0.5723(4) 0.6367(2) 0.0293(8) Uani 1 1 d . . .
H9A H 0.7801 0.5990 0.6407 0.044 Uiso 1 1 calc R . .
H9B H 0.7317 0.4732 0.6466 0.044 Uiso 1 1 calc R . .
H9C H 0.7112 0.6236 0.6754 0.044 Uiso 1 1 calc R . .
C10 C 0.70706(18) 0.7552(3) 0.5470(2) 0.0296(8) Uani 1 1 d . . .
H10A H 0.7488 0.7970 0.5516 0.044 Uiso 1 1 calc R . .
H10B H 0.6794 0.7930 0.5874 0.044 Uiso 1 1 calc R . .
H10C H 0.6896 0.7758 0.4953 0.044 Uiso 1 1 calc R . .
C11 C 0.64659(18) 0.3212(3) 0.2591(2) 0.0306(9) Uani 1 1 d . . .
H11A H 0.6108 0.2624 0.2451 0.046 Uiso 1 1 calc R . .
H11B H 0.6613 0.2973 0.3116 0.046 Uiso 1 1 calc R . .
H11C H 0.6807 0.3070 0.2215 0.046 Uiso 1 1 calc R . .
C12 C 0.6062(2) 0.5052(4) 0.1801(2) 0.0279(9) Uani 1 1 d . . .
H12A H 0.6399 0.4881 0.1423 0.042 Uiso 1 1 calc R . .
H12B H 0.5955 0.6035 0.1800 0.042 Uiso 1 1 calc R . .
H12C H 0.5691 0.4511 0.1657 0.042 Uiso 1 1 calc R . .
C13 C 0.60310(17) 0.8885(3) 0.3173(2) 0.0240(7) Uani 1 1 d . . .
C14 C 0.53120(19) 0.9064(4) 0.3189(3) 0.0407(11) Uani 1 1 d . . .
H14A H 0.5122 0.8498 0.2778 0.061 Uiso 1 1 calc R . .
H14B H 0.5206 1.0035 0.3100 0.061 Uiso 1 1 calc R . .
H14C H 0.5150 0.8773 0.3699 0.061 Uiso 1 1 calc R . .
C15 C 0.6277(3) 0.9293(4) 0.2366(3) 0.0457(12) Uani 1 1 d . . .
H15A H 0.6071 0.8727 0.1966 0.069 Uiso 1 1 calc R . .
H15B H 0.6732 0.9144 0.2345 0.069 Uiso 1 1 calc R . .
H15C H 0.6185 1.0268 0.2269 0.069 Uiso 1 1 calc R . .
C16 C 0.6310(2) 0.9817(4) 0.3815(3) 0.0372(11) Uani 1 1 d . . .
H16A H 0.6770 0.9771 0.3795 0.056 Uiso 1 1 calc R . .
H16B H 0.6164 0.9501 0.4328 0.056 Uiso 1 1 calc R . .
H16C H 0.6174 1.0770 0.3730 0.056 Uiso 1 1 calc R . .
C17 C 0.5824(2) 0.6609(4) 0.6749(2) 0.0359(9) Uani 1 1 d . . .
H17A H 0.5406 0.6687 0.6987 0.054 Uiso 1 1 calc R . .
H17B H 0.6066 0.7446 0.6859 0.054 Uiso 1 1 calc R . .
H17C H 0.6043 0.5808 0.6968 0.054 Uiso 1 1 calc R . .
C18 C 0.54207(19) 0.7614(4) 0.5585(2) 0.0332(9) Uani 1 1 d . . .
H18A H 0.4994 0.7636 0.5800 0.050 Uiso 1 1 calc R . .
H18B H 0.5400 0.7531 0.5015 0.050 Uiso 1 1 calc R . .
H18C H 0.5641 0.8466 0.5724 0.050 Uiso 1 1 calc R . .
C19 C 0.54958(19) 0.3176(4) 0.6472(2) 0.0328(9) Uani 1 1 d . . .
H19A H 0.5130 0.2625 0.6318 0.049 Uiso 1 1 calc R . .
H19B H 0.5360 0.4114 0.6602 0.049 Uiso 1 1 calc R . .
H19C H 0.5696 0.2757 0.6929 0.049 Uiso 1 1 calc R . .
C20 C 0.60896(18) 0.1828(4) 0.5566(2) 0.0280(8) Uani 1 1 d . . .
H20A H 0.6270 0.1305 0.6002 0.042 Uiso 1 1 calc R . .
H20B H 0.6392 0.1860 0.5135 0.042 Uiso 1 1 calc R . .
H20C H 0.5702 0.1378 0.5390 0.042 Uiso 1 1 calc R . .
C21 C 0.77754(19) 0.1796(4) 0.4981(2) 0.0378(10) Uani 1 1 d . . .
H21A H 0.8198 0.1392 0.4979 0.057 Uiso 1 1 calc R . .
H21B H 0.7464 0.1073 0.4881 0.057 Uiso 1 1 calc R . .
H21C H 0.7693 0.2218 0.5491 0.057 Uiso 1 1 calc R . .
C22 C 0.79020(19) 0.2256(4) 0.3618(3) 0.0357(9) Uani 1 1 d . . .
H22A H 0.7653 0.1422 0.3525 0.054 Uiso 1 1 calc R . .
H22B H 0.8350 0.2020 0.3616 0.054 Uiso 1 1 calc R . .
H22D H 0.7817 0.2929 0.3204 0.054 Uiso 1 1 calc R . .
C23 C 0.86376(18) 0.6677(5) 0.5273(3) 0.0485(12) Uani 1 1 d . . .
H23A H 0.8783 0.6596 0.5814 0.073 Uiso 1 1 calc R . .
H23D H 0.8300 0.7362 0.5244 0.073 Uiso 1 1 calc R . .
H23B H 0.8988 0.6969 0.4939 0.073 Uiso 1 1 calc R . .
C24 C 0.8939(2) 0.4371(5) 0.4983(3) 0.0417(11) Uani 1 1 d . . .
H24D H 0.9112 0.4269 0.5511 0.063 Uiso 1 1 calc R . .
H24A H 0.9264 0.4733 0.4633 0.063 Uiso 1 1 calc R . .
H24B H 0.8796 0.3471 0.4793 0.063 Uiso 1 1 calc R . .

loop_
_atom_site_aniso_label
_atom_site_aniso_U_11
_atom_site_aniso_U_22
_atom_site_aniso_U_33
_atom_site_aniso_U_23
_atom_site_aniso_U_13
_atom_site_aniso_U_12
Ta1 0.01301(5) 0.01561(5) 0.01241(6) 0.00056(5) 0.00083(6) -0.00058(4)
Ta2 0.01208(6) 0.01933(5) 0.01184(6) 0.00027(5) 0.00044(6) -0.00015(5)
Ta3 0.01122(6) 0.02492(6) 0.01647(7) 0.00175(6) 0.00023(5) -0.00022(5)
N1 0.0158(12) 0.0255(14) 0.0190(15) 0.0045(12) 0.0037(14) -0.0017(10)
N2 0.0100(13) 0.0225(13) 0.0158(15) 0.0007(10) 0.0000(12) -0.0011(10)
N3 0.0197(15) 0.0262(14) 0.0196(15) -0.0005(11) -0.0055(12) -0.0034(12)
N4 0.0234(15) 0.0192(12) 0.0157(16) -0.0004(11) -0.0002(12) 0.0034(11)
N5 0.0224(14) 0.0149(12) 0.0195(16) 0.0010(10) 0.0015(10) -0.0004(10)
N6 0.0191(14) 0.0282(14) 0.0194(15) -0.0043(12) 0.0015(12) 0.0016(12)
N7 0.0172(14) 0.0263(14) 0.0192(15) 0.0012(11) 0.0018(12) -0.0020(11)
N8 0.0204(15) 0.0283(14) 0.0265(17) 0.0026(12) 0.0055(12) 0.0054(12)
N9 0.0139(16) 0.0498(19) 0.0316(19) -0.0026(15) -0.0033(14) -0.0029(14)
C1 0.0167(17) 0.0366(19) 0.028(2) 0.0111(16) 0.0048(15) -0.0009(15)
C2 0.019(2) 0.072(3) 0.039(3) 0.022(2) 0.0123(18) 0.004(2)
C3 0.028(2) 0.061(3) 0.024(2) 0.014(2) 0.0124(17) -0.0009(19)
C4 0.034(2) 0.042(2) 0.054(3) 0.0090(19) 0.007(2) -0.0163(18)
C5 0.0114(16) 0.0262(15) 0.026(2) 0.0023(14) -0.0036(14) -0.0027(13)
C6 0.0264(19) 0.0308(17) 0.036(2) -0.0041(15) -0.0044(15) -0.0064(15)
C7 0.0183(16) 0.0381(18) 0.033(2) 0.0113(19) -0.007(2) -0.0034(14)
C8 0.0186(19) 0.050(2) 0.027(2) -0.0012(17) 0.0005(16) -0.0069(17)
C9 0.027(2) 0.042(2) 0.019(2) 0.0013(16) -0.0090(16) -0.0061(16)
C10 0.0250(18) 0.0276(16) 0.036(2) -0.0033(15) -0.0012(16) -0.0052(15)
C11 0.040(2) 0.0202(16) 0.032(2) -0.0070(15) -0.0041(17) 0.0045(15)
C12 0.035(2) 0.0313(19) 0.017(2) -0.0006(15) -0.0050(18) 0.0023(16)
C13 0.0279(19) 0.0192(15) 0.0249(19) 0.0035(14) 0.0028(15) 0.0033(14)
C14 0.032(2) 0.0238(17) 0.066(3) 0.0049(18) -0.008(2) 0.0083(16)
C15 0.081(4) 0.0253(19) 0.031(3) 0.0117(17) 0.019(2) 0.007(2)
C16 0.045(3) 0.0210(17) 0.046(3) -0.0012(16) -0.008(2) -0.0039(16)
C17 0.034(2) 0.051(2) 0.023(2) -0.0086(18) 0.0023(17) 0.0024(19)
C18 0.028(2) 0.0303(18) 0.041(2) -0.0047(17) 0.0004(17) 0.0075(16)
C19 0.030(2) 0.040(2) 0.028(2) 0.0106(16) 0.0096(17) 0.0037(17)
C20 0.0264(19) 0.0260(16) 0.032(2) 0.0013(15) -0.0010(16) -0.0039(15)
C21 0.029(2) 0.043(2) 0.041(2) 0.0155(18) 0.0070(18) 0.0163(18)
C22 0.036(2) 0.0365(18) 0.035(2) -0.0001(19) 0.010(2) 0.0091(16)
C23 0.021(2) 0.065(3) 0.060(3) -0.013(3) -0.002(2) -0.0191(19)
C24 0.016(2) 0.068(3) 0.041(3) 0.009(2) -0.0011(18) 0.005(2)

loop_
_atom_type_symbol
_atom_type_description
_atom_type_scat_dispersion_real
_atom_type_scat_dispersion_imag
_atom_type_scat_source
C C 0.0033 0.0016 'International Tables Vol C Tables 4.2.6.8 and 6.1.1.4'
H H 0.0000 0.0000 'International Tables Vol C Tables 4.2.6.8 and 6.1.1.4'
N N 0.0061 0.0033 'International Tables Vol C Tables 4.2.6.8 and 6.1.1.4'
Ta Ta -0.7052 6.5227 'International Tables Vol C Tables 4.2.6.8 and 6.1.1.4'

loop_
_geom_angle_atom_site_label_1
_geom_angle_atom_site_label_2
_geom_angle_atom_site_label_3
_geom_angle
_geom_angle_site_symmetry_1
_geom_angle_site_symmetry_3
_geom_angle_publ_flag
N5 Ta1 N4 105.58(12) . . ?
N5 Ta1 N2 105.52(11) . . ?
N4 Ta1 N2 104.67(12) . . ?
N5 Ta1 N1 106.89(11) . . ?
N4 Ta1 N1 100.70(12) . . ?
N2 Ta1 N1 131.10(12) . . ?
N5 Ta1 Ta2 113.41(9) . . ?
N4 Ta1 Ta2 131.50(9) . . ?
N2 Ta1 Ta2 38.38(8) . . ?
N1 Ta1 Ta2 94.62(9) . . ?
N5 Ta1 Ta3 126.18(9) . . ?
N4 Ta1 Ta3 117.49(8) . . ?
N2 Ta1 Ta3 93.68(9) . . ?
N1 Ta1 Ta3 37.42(9) . . ?
Ta2 Ta1 Ta3 58.10(2) . . ?
N2 Ta2 N7 104.85(11) . . ?
N2 Ta2 N6 99.46(12) . . ?
N7 Ta2 N6 103.04(12) . . ?
N2 Ta2 N3 128.08(11) . . ?
N7 Ta2 N3 123.08(11) . . ?
N6 Ta2 N3 88.84(12) . . ?
N2 Ta2 Ta3 99.52(9) . . ?
N7 Ta2 Ta3 112.87(8) . . ?
N6 Ta2 Ta3 133.00(8) . . ?
N3 Ta2 Ta3 46.40(8) . . ?
N2 Ta2 Ta1 41.30(8) . . ?
N7 Ta2 Ta1 132.26(8) . . ?
N6 Ta2 Ta1 113.42(9) . . ?
N3 Ta2 Ta1 88.39(8) . . ?
Ta3 Ta2 Ta1 61.349(10) . . ?
N2 Ta2 H1 109.2(11) . . ?
N7 Ta2 H1 76.4(11) . . ?
N6 Ta2 H1 150.6(11) . . ?
N3 Ta2 H1 68.4(11) . . ?
Ta3 Ta2 H1 36.4(11) . . ?
Ta1 Ta2 H1 85.4(11) . . ?
N1 Ta3 N8 104.20(13) . . ?
N1 Ta3 N9 106.78(13) . . ?
N8 Ta3 N9 96.48(13) . . ?
N1 Ta3 N3 111.47(12) . . ?
N8 Ta3 N3 140.50(11) . . ?
N9 Ta3 N3 89.17(13) . . ?
N1 Ta3 Ta2 101.25(8) . . ?
N8 Ta3 Ta2 109.76(8) . . ?
N9 Ta3 Ta2 135.19(10) . . ?
N3 Ta3 Ta2 47.70(7) . . ?
N1 Ta3 Ta1 41.73(8) . . ?
N8 Ta3 Ta1 108.10(9) . . ?
N9 Ta3 Ta1 143.41(10) . . ?
N3 Ta3 Ta1 88.61(8) . . ?
Ta2 Ta3 Ta1 60.55(3) . . ?
N1 Ta3 H1 126.0(11) . . ?
N8 Ta3 H1 74.6(11) . . ?
N9 Ta3 H1 127.2(11) . . ?
N3 Ta3 H1 71.0(11) . . ?
Ta2 Ta3 H1 38.6(11) . . ?
Ta1 Ta3 H1 86.2(11) . . ?
C1 N1 Ta3 133.6(2) . . ?
C1 N1 Ta1 125.0(2) . . ?
Ta3 N1 Ta1 100.85(13) . . ?
C5 N2 Ta2 131.9(2) . . ?
C5 N2 Ta1 127.7(2) . . ?
Ta2 N2 Ta1 100.32(12) . . ?
C10 N3 C9 109.7(3) . . ?
C10 N3 Ta3 119.4(2) . . ?
C9 N3 Ta3 115.3(2) . . ?
C10 N3 Ta2 111.9(2) . . ?
C9 N3 Ta2 112.6(2) . . ?
Ta3 N3 Ta2 85.90(10) . . ?
C12 N4 C11 111.1(3) . . ?
C12 N4 Ta1 132.4(2) . . ?
C11 N4 Ta1 116.1(2) . . ?
C13 N5 Ta1 178.0(3) . . ?
C18 N6 C17 109.3(3) . . ?
C18 N6 Ta2 126.7(2) . . ?
C17 N6 Ta2 123.0(2) . . ?
C20 N7 C19 109.4(3) . . ?
C20 N7 Ta2 126.3(2) . . ?
C19 N7 Ta2 123.7(2) . . ?
C22 N8 C21 110.1(3) . . ?
C22 N8 Ta3 128.4(2) . . ?
C21 N8 Ta3 121.4(2) . . ?
C23 N9 C24 107.7(3) . . ?
C23 N9 Ta3 129.7(3) . . ?
C24 N9 Ta3 122.4(3) . . ?
N1 C1 C3 111.5(3) . . ?
N1 C1 C2 111.3(3) . . ?
C3 C1 C2 109.2(3) . . ?
N1 C1 C4 107.3(3) . . ?
C3 C1 C4 108.7(3) . . ?
C2 C1 C4 108.8(3) . . ?
C1 C2 H2A 109.5 . . ?
C1 C2 H2B 109.5 . . ?
H2A C2 H2B 109.5 . . ?
C1 C2 H2C 109.5 . . ?
H2A C2 H2C 109.5 . . ?
H2B C2 H2C 109.5 . . ?
C1 C3 H3A 109.5 . . ?
C1 C3 H3B 109.5 . . ?
H3A C3 H3B 109.5 . . ?
C1 C3 H3C 109.5 . . ?
H3A C3 H3C 109.5 . . ?
H3B C3 H3C 109.5 . . ?
C1 C4 H4A 109.5 . . ?
C1 C4 H4B 109.5 . . ?
H4A C4 H4B 109.5 . . ?
C1 C4 H4C 109.5 . . ?
H4A C4 H4C 109.5 . . ?
H4B C4 H4C 109.5 . . ?
N2 C5 C7 110.8(3) . . ?
N2 C5 C6 108.1(3) . . ?
C7 C5 C6 108.9(3) . . ?
N2 C5 C8 111.8(3) . . ?
C7 C5 C8 108.4(3) . . ?
C6 C5 C8 108.9(3) . . ?
C5 C6 H6A 109.5 . . ?
C5 C6 H6B 109.5 . . ?
H6A C6 H6B 109.5 . . ?
C5 C6 H6C 109.5 . . ?
H6A C6 H6C 109.5 . . ?
H6B C6 H6C 109.5 . . ?
C5 C7 H7A 109.5 . . ?
C5 C7 H7B 109.5 . . ?
H7A C7 H7B 109.5 . . ?
C5 C7 H7C 109.5 . . ?
H7A C7 H7C 109.5 . . ?
H7B C7 H7C 109.5 . . ?
C5 C8 H8A 109.5 . . ?
C5 C8 H8B 109.5 . . ?
H8A C8 H8B 109.5 . . ?
C5 C8 H8C 109.5 . . ?
H8A C8 H8C 109.5 . . ?
H8B C8 H8C 109.5 . . ?
N3 C9 H9A 109.5 . . ?
N3 C9 H9B 109.5 . . ?
H9A C9 H9B 109.5 . . ?
N3 C9 H9C 109.5 . . ?
H9A C9 H9C 109.5 . . ?
H9B C9 H9C 109.5 . . ?
N3 C10 H10A 109.5 . . ?
N3 C10 H10B 109.5 . . ?
H10A C10 H10B 109.5 . . ?
N3 C10 H10C 109.5 . . ?
H10A C10 H10C 109.5 . . ?
H10B C10 H10C 109.5 . . ?
N4 C11 H11A 109.5 . . ?
N4 C11 H11B 109.5 . . ?
H11A C11 H11B 109.5 . . ?
N4 C11 H11C 109.5 . . ?
H11A C11 H11C 109.5 . . ?
H11B C11 H11C 109.5 . . ?
N4 C12 H12A 109.5 . . ?
N4 C12 H12B 109.5 . . ?
H12A C12 H12B 109.5 . . ?
N4 C12 H12C 109.5 . . ?
H12A C12 H12C 109.5 . . ?
H12B C12 H12C 109.5 . . ?
N5 C13 C15 108.9(3) . . ?
N5 C13 C14 111.0(3) . . ?
C15 C13 C14 109.0(4) . . ?
N5 C13 C16 109.1(3) . . ?
C15 C13 C16 111.2(3) . . ?
C14 C13 C16 107.7(3) . . ?
C13 C14 H14A 109.5 . . ?
C13 C14 H14B 109.5 . . ?
H14A C14 H14B 109.5 . . ?
C13 C14 H14C 109.5 . . ?
H14A C14 H14C 109.5 . . ?
H14B C14 H14C 109.5 . . ?
C13 C15 H15A 109.5 . . ?
C13 C15 H15B 109.5 . . ?
H15A C15 H15B 109.5 . . ?
C13 C15 H15C 109.5 . . ?
H15A C15 H15C 109.5 . . ?
H15B C15 H15C 109.5 . . ?
C13 C16 H16A 109.5 . . ?
C13 C16 H16B 109.5 . . ?
H16A C16 H16B 109.5 . . ?
C13 C16 H16C 109.5 . . ?
H16A C16 H16C 109.5 . . ?
H16B C16 H16C 109.5 . . ?
N6 C17 H17A 109.5 . . ?
N6 C17 H17B 109.5 . . ?
H17A C17 H17B 109.5 . . ?
N6 C17 H17C 109.5 . . ?
H17A C17 H17C 109.5 . . ?
H17B C17 H17C 109.5 . . ?
N6 C18 H18A 109.5 . . ?
N6 C18 H18B 109.5 . . ?
H18A C18 H18B 109.5 . . ?
N6 C18 H18C 109.5 . . ?
H18A C18 H18C 109.5 . . ?
H18B C18 H18C 109.5 . . ?
N7 C19 H19A 109.5 . . ?
N7 C19 H19B 109.5 . . ?
H19A C19 H19B 109.5 . . ?
N7 C19 H19C 109.5 . . ?
H19A C19 H19C 109.5 . . ?
H19B C19 H19C 109.5 . . ?
N7 C20 H20A 109.5 . . ?
N7 C20 H20B 109.5 . . ?
H20A C20 H20B 109.5 . . ?
N7 C20 H20C 109.5 . . ?
H20A C20 H20C 109.5 . . ?
H20B C20 H20C 109.5 . . ?
N8 C21 H21A 109.5 . . ?
N8 C21 H21B 109.5 . . ?
H21A C21 H21B 109.5 . . ?
N8 C21 H21C 109.5 . . ?
H21A C21 H21C 109.5 . . ?
H21B C21 H21C 109.5 . . ?
N8 C22 H22A 109.5 . . ?
N8 C22 H22B 109.5 . . ?
H22A C22 H22B 109.5 . . ?
N8 C22 H22D 109.5 . . ?
H22A C22 H22D 109.5 . . ?
H22B C22 H22D 109.5 . . ?
N9 C23 H23A 109.5 . . ?
N9 C23 H23D 109.5 . . ?
H23A C23 H23D 109.5 . . ?
N9 C23 H23B 109.5 . . ?
H23A C23 H23B 109.5 . . ?
H23D C23 H23B 109.5 . . ?
N9 C24 H24D 109.5 . . ?
N9 C24 H24A 109.5 . . ?
H24D C24 H24A 109.5 . . ?
N9 C24 H24B 109.5 . . ?
H24D C24 H24B 109.5 . . ?
H24A C24 H24B 109.5 . . ?

loop_
_geom_bond_atom_site_label_1
_geom_bond_atom_site_label_2
_geom_bond_distance
_geom_bond_site_symmetry_2
_geom_bond_publ_flag
Ta1 N5 1.789(3) . ?
Ta1 N4 2.001(3) . ?
Ta1 N2 2.076(3) . ?
Ta1 N1 2.114(3) . ?
Ta1 Ta2 3.0950(15) . ?
Ta1 Ta3 3.1190(11) . ?
Ta2 N2 1.953(3) . ?
Ta2 N7 2.002(3) . ?
Ta2 N6 2.016(3) . ?
Ta2 N3 2.237(3) . ?
Ta2 Ta3 3.0173(13) . ?
Ta2 H1 1.95(4) . ?
Ta3 N1 1.930(3) . ?
Ta3 N8 1.994(3) . ?
Ta3 N9 2.034(3) . ?
Ta3 N3 2.191(3) . ?
Ta3 H1 1.86(4) . ?
N1 C1 1.505(4) . ?
N2 C5 1.498(4) . ?
N3 C10 1.476(4) . ?
N3 C9 1.489(5) . ?
N4 C12 1.453(5) . ?
N4 C11 1.455(4) . ?
N5 C13 1.454(4) . ?
N6 C18 1.455(5) . ?
N6 C17 1.462(5) . ?
N7 C20 1.457(5) . ?
N7 C19 1.470(5) . ?
N8 C22 1.458(5) . ?
N8 C21 1.459(4) . ?
N9 C23 1.468(6) . ?
N9 C24 1.479(5) . ?
C1 C3 1.511(5) . ?
C1 C2 1.530(5) . ?
C1 C4 1.534(5) . ?
C2 H2A 0.9800 . ?
C2 H2B 0.9800 . ?
C2 H2C 0.9800 . ?
C3 H3A 0.9800 . ?
C3 H3B 0.9800 . ?
C3 H3C 0.9800 . ?
C4 H4A 0.9800 . ?
C4 H4B 0.9800 . ?
C4 H4C 0.9800 . ?
C5 C7 1.524(5) . ?
C5 C6 1.531(5) . ?
C5 C8 1.535(5) . ?
C6 H6A 0.9800 . ?
C6 H6B 0.9800 . ?
C6 H6C 0.9800 . ?
C7 H7A 0.9800 . ?
C7 H7B 0.9800 . ?
C7 H7C 0.9800 . ?
C8 H8A 0.9800 . ?
C8 H8B 0.9800 . ?
C8 H8C 0.9800 . ?
C9 H9A 0.9800 . ?
C9 H9B 0.9800 . ?
C9 H9C 0.9800 . ?
C10 H10A 0.9800 . ?
C10 H10B 0.9800 . ?
C10 H10C 0.9800 . ?
C11 H11A 0.9800 . ?
C11 H11B 0.9800 . ?
C11 H11C 0.9800 . ?
C12 H12A 0.9800 . ?
C12 H12B 0.9800 . ?
C12 H12C 0.9800 . ?
C13 C15 1.530(5) . ?
C13 C14 1.539(5) . ?
C13 C16 1.541(6) . ?
C14 H14A 0.9800 . ?
C14 H14B 0.9800 . ?
C14 H14C 0.9800 . ?
C15 H15A 0.9800 . ?
C15 H15B 0.9800 . ?
C15 H15C 0.9800 . ?
C16 H16A 0.9800 . ?
C16 H16B 0.9800 . ?
C16 H16C 0.9800 . ?
C17 H17A 0.9800 . ?
C17 H17B 0.9800 . ?
C17 H17C 0.9800 . ?
C18 H18A 0.9800 . ?
C18 H18B 0.9800 . ?
C18 H18C 0.9800 . ?
C19 H19A 0.9800 . ?
C19 H19B 0.9800 . ?
C19 H19C 0.9800 . ?
C20 H20A 0.9800 . ?
C20 H20B 0.9800 . ?
C20 H20C 0.9800 . ?
C21 H21A 0.9800 . ?
C21 H21B 0.9800 . ?
C21 H21C 0.9800 . ?
C22 H22A 0.9800 . ?
C22 H22B 0.9800 . ?
C22 H22D 0.9800 . ?
C23 H23A 0.9800 . ?
C23 H23D 0.9800 . ?
C23 H23B 0.9800 . ?
C24 H24D 0.9800 . ?
C24 H24A 0.9800 . ?
C24 H24B 0.9800 . ?
